data_4317536
loop_
_publ_author_name
'B. Cashin'
'D. Cunningham'
'P. Daly'
'P. McArdle'
'M. Munroe'
'N. N\'i Chonchubhair'

_publ_section_title
;
 Donor Properties of the Vanadyl Ion: Reactions of Vanadyl Salicylaldimine
 \b-Ketimine and Acetylacetonato Complexes with Groups 14 and 15 Lewis
 Acids
;
_journal_name_full 'Inorganic Chemistry'
_journal_page_first 773
_journal_page_last 782
_journal_paper_doi 10.1021/ic010366s
_journal_volume 41
_journal_year 2002
_chemical_formula_sum 'C31 H30 Cl4 N2 O6 Pb V'
_chemical_formula_weight 926.50
_chemical_name_common PbPh2Cl2.[VO(3-MeOsalen).H2O]
_chemical_name_systematic
;
  Diphenyllead 
dichloride.[N,N'-bis(3-methoxysalicylidene)ethane-1,2-diaminato]monoaq 
ua oxovanadium(IV) (1/1)
;
_space_group_IT_number 2
_symmetry_cell_setting monoclinic
_symmetry_space_group_name_Hall '-P 1'
_symmetry_space_group_name_H-M 'P -1'
_atom_sites_solution_hydrogens geom
_atom_sites_solution_primary direct
_atom_sites_solution_secondary difmap
_audit_creation_method SHELXL-97
_cell_angle_alpha 99.90(2)
_cell_angle_beta 113.70(2)
_cell_angle_gamma 105.235(11)
_cell_formula_units_Z 2
_cell_length_a 11.7273(14)
_cell_length_b 13.1533(18)
_cell_length_c 13.295(5)
_cell_measurement_reflns_used 25
_cell_measurement_temperature 293(2)
_cell_measurement_theta_max 18
_cell_measurement_theta_min 12
_cell_volume 1720.1(8)
_computing_cell_refinement 'CELDIM in CAD4-PC-Software'
_computing_data_collection 'CAD4-PC-Software (Enraf-Nonius, 1992)'
_computing_data_reduction 'XCAD (McArdle & Higgins, 1995)'
_computing_molecular_graphics 'ORTEX (P.McArdle, 1995)'
_computing_publication_material 'SHELXL-97/2 (Sheldrick,1997)'
_computing_structure_refinement 'SHELXL-97 (Sheldrick, 1997)'
_computing_structure_solution 'SHELXS-97 (Sheldrick, 1990)'
_diffrn_ambient_temperature 293(2)
_diffrn_measured_fraction_theta_full 0.629
_diffrn_measured_fraction_theta_max 0.629
_diffrn_measurement_device_type '4-circle diffractometer'
_diffrn_measurement_method 'scintillation counter'
_diffrn_radiation_monochromator graphite
_diffrn_radiation_source 'fine-focus sealed tube'
_diffrn_radiation_type MoK\a
_diffrn_radiation_wavelength 0.71069
_diffrn_reflns_av_R_equivalents 0.0471
_diffrn_reflns_av_sigmaI/netI 0.0447
_diffrn_reflns_limit_h_max 10
_diffrn_reflns_limit_h_min -9
_diffrn_reflns_limit_k_max 18
_diffrn_reflns_limit_k_min -19
_diffrn_reflns_limit_l_max 18
_diffrn_reflns_limit_l_min -19
_diffrn_reflns_number 8305
_diffrn_reflns_theta_full 31.97
_diffrn_reflns_theta_max 31.97
_diffrn_reflns_theta_min 2.02
_exptl_absorpt_coefficient_mu 5.513
_exptl_crystal_colour Golden
_exptl_crystal_density_diffrn 1.789
_exptl_crystal_density_method 'not measured'
_exptl_crystal_description Parallelepiped
_exptl_crystal_F_000 902
_exptl_crystal_size_max 0.30
_exptl_crystal_size_mid 0.40
_exptl_crystal_size_min 0.30
_refine_diff_density_max 8.467
_refine_diff_density_min -7.460
_refine_diff_density_rms 0.697
_refine_ls_extinction_method none
_refine_ls_goodness_of_fit_ref 1.740
_refine_ls_hydrogen_treatment mixed
_refine_ls_matrix_type full
_refine_ls_number_parameters 408
_refine_ls_number_reflns 7512
_refine_ls_number_restraints 0
_refine_ls_restrained_S_all 1.740
_refine_ls_R_factor_all 0.1921
_refine_ls_R_factor_gt 0.1710
_refine_ls_shift/su_max 0.289
_refine_ls_shift/su_mean 0.008
_refine_ls_structure_factor_coef Fsqd
_refine_ls_weighting_details 'calc w=1/[\s^2^(Fo^2^)+(0.2000P)^2^+0.0000P] where P=(Fo^2^+2Fc^2^)/3'
_refine_ls_weighting_scheme calc
_refine_ls_wR_factor_gt 0.3825
_refine_ls_wR_factor_ref 0.4029
_reflns_number_gt 5372
_reflns_number_total 7512
_reflns_threshold_expression >2sigma(I)
_cod_data_source_file ic010366s_8.cif
_cod_data_source_block PbPh2Cl2.[VO(3-MeOsalen).H2O]
_cod_depositor_comments
;
The following automatic conversions were performed:

'_symmetry_cell_setting' value 'Monoclinic' changed to 'monoclinic'
according to the built-in table from CIF Core dictionary named
'cif_core.dic' version 2.4.1 from 2010-06-29.

Automatic conversion script
Id: cif_fix_values 1646 2011-03-28 12:23:43Z adriana 

The following automatic conversions were performed:

data name '_atom_site_symetry_multiplicity' was replaced with
'_atom_site_symmetry_multiplicity' as specified in the replacement
file 'data/replacement-values/replacement_tags.lst'.

Automatic conversion script
Id: cif_correct_tags 9268 2022-04-12 08:56:07Z antanas 
;
_cod_original_cell_volume 1720.2(7)
_cod_original_sg_symbol_H-M 'P 1 21/c 1'
_cod_database_code 4317536

loop_
_symmetry_equiv_pos_as_xyz
'x, y, z'
'-x, -y, -z'

loop_
_atom_site_label
_atom_site_type_symbol
_atom_site_fract_x
_atom_site_fract_y
_atom_site_fract_z
_atom_site_U_iso_or_equiv
_atom_site_adp_type
_atom_site_occupancy
_atom_site_symmetry_multiplicity
_atom_site_calc_flag
_atom_site_refinement_flags
_atom_site_disorder_assembly
_atom_site_disorder_group
Pb1 Pb 0.06144(7) 0.45289(5) 0.36226(5) 0.0408(3) Uani 1 1 d . . .
V1 V 0.0568(3) 0.2063(2) 0.1097(2) 0.0343(6) Uani 1 1 d . . .
Cl1 Cl 0.1134(6) 0.6314(4) 0.5181(5) 0.0571(14) Uani 1 1 d . . .
Cl2 Cl 0.2115(6) 0.5718(5) 0.3009(5) 0.0606(14) Uani 1 1 d . . .
O1 O 0.0452(17) 0.2875(12) 0.2086(13) 0.052(4) Uani 1 1 d . . .
O2 O -0.1225(13) 0.0995(10) 0.0158(10) 0.045(3) Uani 1 1 d . . .
O3 O 0.1187(13) 0.1031(9) 0.1868(10) 0.040(3) Uani 1 1 d . . .
O4 O -0.3559(15) -0.0516(12) -0.0529(13) 0.054(4) Uani 1 1 d . . .
O5 O 0.1417(19) -0.0295(16) 0.3072(14) 0.067(5) Uani 1 1 d . . .
N1 N 0.0247(17) 0.2940(14) -0.0071(13) 0.044(4) Uani 1 1 d . . .
N2 N 0.2476(17) 0.2930(13) 0.1445(12) 0.042(3) Uani 1 1 d . . .
C1 C -0.229(2) 0.1052(14) -0.0702(13) 0.044(5) Uani 1 1 d . . .
C2 C -0.352(2) 0.0272(15) -0.1103(15) 0.043(4) Uani 1 1 d . . .
C3 C -0.467(3) 0.032(2) -0.1971(18) 0.058(6) Uani 1 1 d . . .
H3 H -0.5507 -0.0195 -0.2201 0.075 Uiso 1 1 calc R . .
C4 C -0.4540(19) 0.1142(18) -0.2483(17) 0.049(5) Uani 1 1 d . . .
H4 H -0.5297 0.1167 -0.3070 0.064 Uiso 1 1 calc R . .
C5 C -0.336(2) 0.1886(15) -0.2148(15) 0.048(5) Uani 1 1 d . . .
H5 H -0.3297 0.2439 -0.2498 0.063 Uiso 1 1 calc R . .
C6 C -0.217(2) 0.1873(14) -0.1261(15) 0.045(5) Uani 1 1 d . . .
C7 C -0.093(2) 0.2750(15) -0.0936(15) 0.047(5) Uani 1 1 d . . .
H7 H -0.0965 0.3229 -0.1378 0.061 Uiso 1 1 calc R . .
C8 C 0.138(2) 0.3879(19) 0.026(2) 0.053(5) Uani 1 1 d . . .
H8A H 0.1495 0.4449 0.0904 0.069 Uiso 1 1 calc R . .
H8B H 0.1261 0.4175 -0.0379 0.069 Uiso 1 1 calc R . .
C9 C 0.261(3) 0.354(2) 0.062(3) 0.094(12) Uani 1 1 d . . .
H9A H 0.2582 0.3066 -0.0041 0.122 Uiso 1 1 calc R . .
H9B H 0.3437 0.4189 0.0998 0.122 Uiso 1 1 calc R . .
C10 C 0.358(2) 0.2844(17) 0.221(2) 0.060(6) Uani 1 1 d . . .
H10 H 0.4399 0.3267 0.2284 0.077 Uiso 1 1 calc R . .
C11 C 0.357(2) 0.2118(16) 0.2923(17) 0.050(5) Uani 1 1 d . . .
C12 C 0.489(2) 0.2265(19) 0.3778(18) 0.054(5) Uani 1 1 d . . .
H12 H 0.5655 0.2800 0.3875 0.070 Uiso 1 1 calc R . .
C13 C 0.494(2) 0.1556(18) 0.444(2) 0.067(7) Uani 1 1 d . . .
H13 H 0.5761 0.1686 0.5070 0.088 Uiso 1 1 calc R . .
C14 C 0.381(3) 0.0647(19) 0.4217(19) 0.071(8) Uani 1 1 d . . .
H14 H 0.3916 0.0152 0.4639 0.092 Uiso 1 1 calc R . .
C15 C 0.255(3) 0.0490(17) 0.3363(15) 0.054(6) Uani 1 1 d . . .
C16 C 0.243(2) 0.1251(15) 0.2682(13) 0.042(4) Uani 1 1 d . . .
C17 C -0.479(3) -0.134(2) -0.087(3) 0.076(8) Uani 1 1 d . . .
H17A H -0.5203 -0.1079 -0.0430 0.106 Uiso 1 1 calc R . .
H17B H -0.4663 -0.1998 -0.0726 0.106 Uiso 1 1 calc R . .
H17C H -0.5367 -0.1494 -0.1677 0.106 Uiso 1 1 calc R . .
C18 C 0.143(4) -0.109(4) 0.368(3) 0.115(15) Uani 1 1 d . . .
H18A H 0.1898 -0.1538 0.3520 0.161 Uiso 1 1 calc R . .
H18B H 0.0521 -0.1561 0.3441 0.161 Uiso 1 1 calc R . .
H18C H 0.1862 -0.0713 0.4500 0.161 Uiso 1 1 calc R . .
C19 C -0.129(2) 0.4445(16) 0.2337(16) 0.043(4) Uani 1 1 d . . .
C20 C -0.179(3) 0.522(2) 0.255(2) 0.064(6) Uani 1 1 d . . .
H20 H -0.1303 0.5806 0.3242 0.083 Uiso 1 1 calc R . .
C21 C -0.306(4) 0.513(3) 0.173(2) 0.091(11) Uani 1 1 d . . .
H21 H -0.3416 0.5660 0.1879 0.119 Uiso 1 1 calc R . .
C22 C -0.377(3) 0.427(2) 0.0703(19) 0.066(7) Uani 1 1 d . . .
H22 H -0.4650 0.4149 0.0196 0.086 Uiso 1 1 calc R . .
C23 C -0.310(3) 0.355(2) 0.0430(19) 0.065(7) Uani 1 1 d . . .
H23 H -0.3488 0.3074 -0.0317 0.085 Uiso 1 1 calc R . .
C24 C -0.197(2) 0.3576(18) 0.1229(17) 0.049(5) Uani 1 1 d . . .
H24 H -0.1611 0.3049 0.1086 0.064 Uiso 1 1 calc R . .
C26 C 0.336(2) 0.4620(17) 0.5285(17) 0.048(5) Uani 1 1 d . . .
H26 H 0.3624 0.5325 0.5216 0.063 Uiso 1 1 calc R . .
C27 C 0.431(3) 0.425(3) 0.595(3) 0.087(11) Uani 1 1 d . . .
H27 H 0.5204 0.4711 0.6312 0.113 Uiso 1 1 calc R . .
C28 C 0.398(3) 0.324(2) 0.611(2) 0.073(8) Uani 1 1 d . . .
H28 H 0.4628 0.2997 0.6559 0.095 Uiso 1 1 calc R . .
C29 C 0.263(4) 0.260(2) 0.555(3) 0.081(9) Uani 1 1 d . . .
H29 H 0.2350 0.1914 0.5649 0.105 Uiso 1 1 calc R . .
C30 C 0.173(3) 0.2944(16) 0.489(2) 0.059(6) Uani 1 1 d . . .
H30 H 0.0829 0.2476 0.4511 0.076 Uiso 1 1 calc R . .
O6 O 0.0867(13) 0.1048(10) -0.0345(10) 0.042(3) Uani 1 1 d . . .
Cl4 Cl 0.8244(11) 0.1074(17) 0.3170(14) 0.221(11) Uani 1 1 d . . .
Cl3 Cl 0.763(2) -0.129(2) 0.225(2) 0.210(10) Uani 1 1 d . . .
C25 C 0.2062(19) 0.3965(13) 0.4733(13) 0.035(4) Uani 1 1 d . . .
C31 C 0.842(4) -0.002(4) 0.229(3) 0.124(18) Uani 1 1 d . . .
H31A H 0.8080 0.0022 0.1506 0.161 Uiso 1 1 calc R . .
H31B H 0.9365 0.0109 0.2582 0.161 Uiso 1 1 calc R . .

loop_
_atom_site_aniso_label
_atom_site_aniso_U_11
_atom_site_aniso_U_22
_atom_site_aniso_U_33
_atom_site_aniso_U_23
_atom_site_aniso_U_13
_atom_site_aniso_U_12
Pb1 0.0363(6) 0.0442(4) 0.0353(3) 0.0133(2) 0.0083(3) 0.0179(3)
V1 0.0316(17) 0.0392(12) 0.0272(10) 0.0125(9) 0.0063(10) 0.0167(10)
Cl1 0.059(4) 0.043(2) 0.055(3) 0.0049(18) 0.018(2) 0.019(2)
Cl2 0.057(4) 0.063(3) 0.057(3) 0.032(2) 0.021(2) 0.016(2)
O1 0.060(11) 0.059(8) 0.045(7) 0.023(6) 0.024(7) 0.032(7)
O2 0.037(8) 0.043(6) 0.035(5) 0.022(5) -0.002(5) 0.009(5)
O3 0.041(7) 0.041(5) 0.031(5) 0.017(4) 0.003(4) 0.020(5)
O4 0.036(8) 0.057(7) 0.050(7) 0.027(6) 0.008(6) 0.001(6)
O5 0.067(12) 0.088(11) 0.052(8) 0.045(8) 0.016(8) 0.040(9)
N1 0.037(10) 0.061(8) 0.039(7) 0.028(6) 0.017(6) 0.021(7)
N2 0.037(9) 0.052(8) 0.032(6) 0.006(5) 0.015(6) 0.014(6)
C1 0.046(12) 0.044(8) 0.027(6) 0.015(6) -0.001(6) 0.020(7)
C2 0.038(11) 0.053(9) 0.033(7) 0.016(6) 0.008(7) 0.020(8)
C3 0.045(14) 0.065(12) 0.043(9) 0.015(8) 0.002(8) 0.022(10)
C4 0.020(10) 0.072(12) 0.049(10) 0.026(9) 0.004(7) 0.023(8)
C5 0.043(12) 0.050(8) 0.032(7) 0.014(6) -0.001(7) 0.017(8)
C6 0.043(12) 0.043(8) 0.035(7) 0.019(6) 0.004(7) 0.013(7)
C7 0.045(12) 0.048(8) 0.034(7) 0.021(7) 0.006(7) 0.013(7)
C8 0.028(12) 0.069(12) 0.067(13) 0.027(10) 0.021(9) 0.025(9)
C9 0.09(2) 0.066(14) 0.10(2) 0.067(16) 0.010(16) 0.020(13)
C10 0.024(12) 0.048(9) 0.069(13) 0.007(9) -0.003(9) 0.003(8)
C11 0.034(11) 0.047(9) 0.042(9) -0.005(7) -0.002(7) 0.015(7)
C12 0.033(12) 0.066(11) 0.047(10) 0.007(8) 0.003(8) 0.026(9)
C13 0.053(15) 0.057(11) 0.056(12) 0.004(9) -0.011(9) 0.034(10)
C14 0.078(18) 0.060(11) 0.044(10) 0.009(9) -0.008(10) 0.040(11)
C15 0.074(16) 0.055(10) 0.029(7) 0.012(7) 0.009(8) 0.041(10)
C16 0.044(11) 0.052(8) 0.026(6) 0.008(6) 0.005(6) 0.035(8)
C17 0.07(2) 0.055(12) 0.078(17) 0.027(12) 0.017(14) 0.013(12)
C18 0.10(3) 0.16(3) 0.11(3) 0.11(3) 0.04(2) 0.05(2)
C19 0.035(11) 0.053(9) 0.044(8) 0.018(7) 0.018(7) 0.021(8)
C20 0.049(15) 0.094(17) 0.046(10) 0.005(10) 0.020(10) 0.036(12)
C21 0.12(3) 0.12(2) 0.046(12) 0.016(13) 0.025(14) 0.10(2)
C22 0.048(15) 0.093(17) 0.046(10) 0.011(10) 0.003(9) 0.049(13)
C23 0.058(16) 0.098(17) 0.041(10) 0.013(10) 0.029(10) 0.025(13)
C24 0.034(12) 0.069(11) 0.042(9) 0.009(8) 0.011(7) 0.029(9)
C26 0.040(12) 0.057(10) 0.044(9) 0.017(8) 0.013(8) 0.023(8)
C27 0.016(12) 0.16(3) 0.10(2) 0.09(2) 0.029(13) 0.029(15)
C28 0.09(2) 0.093(17) 0.052(12) 0.037(12) 0.025(13) 0.065(16)
C29 0.10(2) 0.054(12) 0.083(18) 0.032(12) 0.025(16) 0.042(13)
C30 0.052(15) 0.043(9) 0.072(14) 0.025(9) 0.022(11) 0.010(8)
O6 0.036(8) 0.042(6) 0.035(5) 0.010(4) 0.008(5) 0.009(5)
Cl4 0.056(6) 0.288(19) 0.160(11) -0.137(13) 0.035(7) -0.015(9)
Cl3 0.27(2) 0.30(2) 0.23(2) 0.20(2) 0.19(2) 0.17(2)
C25 0.035(11) 0.042(7) 0.031(6) 0.013(6) 0.013(6) 0.023(7)
C31 0.09(3) 0.26(6) 0.047(14) 0.04(2) 0.043(16) 0.10(3)

loop_
_atom_type_symbol
_atom_type_description
_atom_type_scat_dispersion_real
_atom_type_scat_dispersion_imag
_atom_type_scat_source
C C 0.0033 0.0016 'International Tables Vol C Tables 4.2.6.8 and 6.1.1.4'
H H 0.0000 0.0000 'International Tables Vol C Tables 4.2.6.8 and 6.1.1.4'
N N 0.0061 0.0033 'International Tables Vol C Tables 4.2.6.8 and 6.1.1.4'
O O 0.0106 0.0060 'International Tables Vol C Tables 4.2.6.8 and 6.1.1.4'
Cl Cl 0.1484 0.1585 'International Tables Vol C Tables 4.2.6.8 and 6.1.1.4'
Pb Pb -3.3944 10.1111 'International Tables Vol C Tables 4.2.6.8 and 6.1.1.4'
V V 0.3005 0.5294 'International Tables Vol C Tables 4.2.6.8 and 6.1.1.4'

loop_
_geom_angle_atom_site_label_1
_geom_angle_atom_site_label_2
_geom_angle_atom_site_label_3
_geom_angle
_geom_angle_site_symmetry_1
_geom_angle_site_symmetry_3
_geom_angle_publ_flag
C25 Pb1 C19 158.3(7) . . ?
C25 Pb1 Cl2 97.6(5) . . ?
C19 Pb1 Cl2 98.6(5) . . ?
C25 Pb1 Cl1 97.0(4) . . ?
C19 Pb1 Cl1 97.8(5) . . ?
Cl2 Pb1 Cl1 88.0(2) . . ?
C25 Pb1 O1 79.7(5) . . ?
C19 Pb1 O1 87.6(6) . . ?
Cl2 Pb1 O1 84.4(4) . . ?
Cl1 Pb1 O1 171.3(4) . . ?
O1 V1 O2 103.5(8) . . ?
O1 V1 O3 102.1(6) . . ?
O2 V1 O3 93.0(5) . . ?
O1 V1 N2 99.8(7) . . ?
O2 V1 N2 155.2(6) . . ?
O3 V1 N2 90.3(6) . . ?
O1 V1 N1 98.1(7) . . ?
O2 V1 N1 90.3(6) . . ?
O3 V1 N1 158.2(7) . . ?
N2 V1 N1 78.1(7) . . ?
O1 V1 O6 174.3(6) . . ?
O2 V1 O6 80.7(6) . . ?
O3 V1 O6 81.4(5) . . ?
N2 V1 O6 75.5(5) . . ?
N1 V1 O6 77.8(6) . . ?
V1 O1 Pb1 167.6(9) . . ?
C1 O2 V1 130.5(11) . . ?
C16 O3 V1 125.8(11) . . ?
C2 O4 C17 118.5(17) . . ?
C15 O5 C18 119(2) . . ?
C7 N1 C8 122.4(16) . . ?
C7 N1 V1 124.5(13) . . ?
C8 N1 V1 112.4(13) . . ?
C10 N2 C9 117(2) . . ?
C10 N2 V1 125.4(15) . . ?
C9 N2 V1 116.2(15) . . ?
O2 C1 C2 119.7(15) . . ?
O2 C1 C6 122.3(17) . . ?
C2 C1 C6 117.9(15) . . ?
C1 C2 O4 114.6(15) . . ?
C1 C2 C3 121.5(18) . . ?
O4 C2 C3 123.8(19) . . ?
C4 C3 C2 120(2) . . ?
C5 C4 C3 120.3(18) . . ?
C4 C5 C6 121.9(17) . . ?
C1 C6 C5 118.3(18) . . ?
C1 C6 C7 124.3(16) . . ?
C5 C6 C7 117.2(15) . . ?
N1 C7 C6 126.2(15) . . ?
N1 C8 C9 108.6(18) . . ?
N2 C9 C8 102(3) . . ?
N2 C10 C11 123(2) . . ?
C16 C11 C12 123(2) . . ?
C16 C11 C10 123.2(17) . . ?
C12 C11 C10 113(2) . . ?
C13 C12 C11 116(2) . . ?
C12 C13 C14 123.1(19) . . ?
C15 C14 C13 120(2) . . ?
O5 C15 C14 127(2) . . ?
O5 C15 C16 114.5(17) . . ?
C14 C15 C16 118(2) . . ?
O3 C16 C11 126.0(16) . . ?
O3 C16 C15 114.8(18) . . ?
C11 C16 C15 119.3(17) . . ?
C20 C19 C24 121(2) . . ?
C20 C19 Pb1 119.9(16) . . ?
C24 C19 Pb1 118.7(14) . . ?
C19 C20 C21 120(2) . . ?
C22 C21 C20 120(2) . . ?
C21 C22 C23 118(2) . . ?
C24 C23 C22 121(2) . . ?
C23 C24 C19 118(2) . . ?
C25 C26 C27 120(2) . . ?
C28 C27 C26 123(3) . . ?
C27 C28 C29 115(2) . . ?
C30 C29 C28 122(2) . . ?
C29 C30 C25 122(2) . . ?
C26 C25 C30 117.6(18) . . ?
C26 C25 Pb1 119.3(13) . . ?
C30 C25 Pb1 123.1(16) . . ?
Cl3 C31 Cl4 114(2) . . ?

loop_
_geom_bond_atom_site_label_1
_geom_bond_atom_site_label_2
_geom_bond_distance
_geom_bond_site_symmetry_2
_geom_bond_publ_flag
Pb1 C25 2.153(16) . ?
Pb1 C19 2.16(2) . ?
Pb1 Cl2 2.521(5) . ?
Pb1 Cl1 2.596(5) . ?
Pb1 O1 2.624(15) . ?
V1 O1 1.620(16) . ?
V1 O2 1.921(12) . ?
V1 O3 1.955(11) . ?
V1 N2 2.041(17) . ?
V1 N1 2.062(14) . ?
V1 O6 2.343(14) . ?
O2 C1 1.342(19) . ?
O3 C16 1.33(2) . ?
O4 C2 1.39(2) . ?
O4 C17 1.40(3) . ?
O5 C15 1.30(3) . ?
O5 C18 1.43(3) . ?
N1 C7 1.32(2) . ?
N1 C8 1.40(3) . ?
N2 C10 1.33(3) . ?
N2 C9 1.50(3) . ?
C1 C2 1.36(3) . ?
C1 C6 1.42(2) . ?
C2 C3 1.40(3) . ?
C3 C4 1.38(3) . ?
C4 C5 1.31(3) . ?
C5 C6 1.43(2) . ?
C6 C7 1.44(3) . ?
C8 C9 1.54(4) . ?
C10 C11 1.46(3) . ?
C11 C16 1.38(3) . ?
C11 C12 1.44(3) . ?
C12 C13 1.39(3) . ?
C13 C14 1.41(4) . ?
C14 C15 1.39(3) . ?
C15 C16 1.46(2) . ?
C19 C20 1.35(3) . ?
C19 C24 1.45(3) . ?
C20 C21 1.41(4) . ?
C21 C22 1.38(4) . ?
C22 C23 1.46(4) . ?
C23 C24 1.32(3) . ?
C26 C25 1.34(3) . ?
C26 C27 1.38(3) . ?
C27 C28 1.36(4) . ?
C28 C29 1.38(4) . ?
C29 C30 1.32(4) . ?
C30 C25 1.37(2) . ?
Cl4 C31 1.80(4) . ?
Cl3 C31 1.67(5) . ?
